data_4060555
loop_
_publ_author_name
'Xu, Guo-Lin'
'Ren, Tong'

_publ_section_title
;
Covalent Modification of Diruthenium Metallaynes:
A Novel Application of &#x0093;Click&#x0094; Reaction in Organometallic 
Chemistry
;
_journal_issue 11
_journal_name_full Organometallics
_journal_page_first 2564
_journal_page_last 2566
_journal_paper_doi 10.1021/om0501632
_journal_volume 24
_journal_year 2005
_chemical_formula_sum 'C93 H87 N14 O6 Ru2 Si'
_chemical_formula_weight 1727.00
_space_group_IT_number 14
_symmetry_cell_setting monoclinic
_symmetry_space_group_name_Hall '-P 2ybc'
_symmetry_space_group_name_H-M 'P 1 21/c 1'
_atom_sites_solution_hydrogens geom
_atom_sites_solution_primary direct
_atom_sites_solution_secondary difmap
_audit_creation_method SHELXL-97
_cell_angle_alpha 90.00
_cell_angle_beta 98.7520(10)
_cell_angle_gamma 90.00
_cell_formula_units_Z 4
_cell_length_a 22.9842(7)
_cell_length_b 20.0256(6)
_cell_length_c 19.5247(6)
_cell_measurement_reflns_used 4275
_cell_measurement_temperature 300(2)
_cell_measurement_theta_max 19.423
_cell_measurement_theta_min 2.188
_cell_volume 8882.0(5)
_computing_cell_refinement 'Bruker SMART'
_computing_data_collection 'Bruker SMART'
_computing_data_reduction 'Bruker SHELXTL'
_computing_molecular_graphics 'Bruker SHELXTL'
_computing_publication_material 'Bruker SHELXTL'
_computing_structure_refinement 'SHELXL-97 (Sheldrick, 1997)'
_computing_structure_solution 'SHELXS-97 (Sheldrick, 1990)'
_diffrn_ambient_temperature 300(2)
_diffrn_measured_fraction_theta_full 0.998
_diffrn_measured_fraction_theta_max 0.998
_diffrn_measurement_device_type 'CCD area detector'
_diffrn_measurement_method 'phi and omega scans'
_diffrn_radiation_monochromator graphite
_diffrn_radiation_source 'fine-focus sealed tube'
_diffrn_radiation_type MoK\a
_diffrn_radiation_wavelength 0.71073
_diffrn_reflns_av_R_equivalents 0.1132
_diffrn_reflns_av_sigmaI/netI 0.1525
_diffrn_reflns_limit_h_max 27
_diffrn_reflns_limit_h_min -22
_diffrn_reflns_limit_k_max 21
_diffrn_reflns_limit_k_min -23
_diffrn_reflns_limit_l_max 22
_diffrn_reflns_limit_l_min -23
_diffrn_reflns_number 46580
_diffrn_reflns_theta_full 25.00
_diffrn_reflns_theta_max 25.00
_diffrn_reflns_theta_min 1.47
_exptl_absorpt_coefficient_mu 0.414
_exptl_absorpt_correction_T_max 1.000000
_exptl_absorpt_correction_T_min 0.799033
_exptl_absorpt_correction_type empirical
_exptl_absorpt_process_details
; 
  SADABS, Absorption corrections using Bruker CCD based on the method of 
  Bob Blessing.  Acta Cryst. 1995, A51, 33 
;
_exptl_crystal_colour purple
_exptl_crystal_density_diffrn 1.291
_exptl_crystal_density_method 'not measured'
_exptl_crystal_description plate
_exptl_crystal_F_000 3572
_exptl_crystal_size_max 0.32
_exptl_crystal_size_mid 0.25
_exptl_crystal_size_min 0.02
_refine_diff_density_max 0.620
_refine_diff_density_min -0.435
_refine_diff_density_rms 0.067
_refine_ls_extinction_method none
_refine_ls_goodness_of_fit_ref 1.006
_refine_ls_hydrogen_treatment mixed
_refine_ls_matrix_type full
_refine_ls_number_parameters 995
_refine_ls_number_reflns 15614
_refine_ls_number_restraints 0
_refine_ls_restrained_S_all 1.006
_refine_ls_R_factor_all 0.1689
_refine_ls_R_factor_gt 0.0577
_refine_ls_shift/su_max 0.001
_refine_ls_shift/su_mean 0.000
_refine_ls_structure_factor_coef Fsqd
_refine_ls_weighting_details 'calc w=1/[\s^2^(Fo^2^)+(0.0325P)^2^+0.0000P] where P=(Fo^2^+2Fc^2^)/3'
_refine_ls_weighting_scheme calc
_refine_ls_wR_factor_gt 0.0924
_refine_ls_wR_factor_ref 0.1162
_reflns_number_gt 6848
_reflns_number_total 15614
_reflns_threshold_expression >2sigma(I)
_cod_depositor_comments
;
The following automatic conversions were performed:
'_symmetry_cell_setting' value 'Monoclinic' changed to 'monoclinic'
according to '/home/saulius/struct/CIF-dictionaries/cif_core.dic'
dictionary named 'cif_core.dic' version 2.4.1 from 2010-06-29.

Automatic conversion script
Id: cif_fix_enum 1527 2010-12-29 10:47:43Z saulius 
;
_cod_original_sg_symbol_H-M 'P 21/c'
_cod_database_code 4060555

loop_
_symmetry_equiv_pos_as_xyz
'x, y, z'
'-x, y+1/2, -z+1/2'
'-x, -y, -z'
'x, -y-1/2, z-1/2'

loop_
_atom_site_label
_atom_site_type_symbol
_atom_site_fract_x
_atom_site_fract_y
_atom_site_fract_z
_atom_site_U_iso_or_equiv
_atom_site_adp_type
_atom_site_occupancy
_atom_site_symmetry_multiplicity
_atom_site_calc_flag
_atom_site_refinement_flags
_atom_site_disorder_assembly
_atom_site_disorder_group
Si1 Si 0.45651(13) -0.13371(14) 0.21728(15) 0.1249(10) Uani 1 1 d . . .
Ru1 Ru 0.20051(2) 0.27141(2) 0.13316(3) 0.04605(15) Uani 1 1 d . . .
Ru2 Ru 0.26600(2) 0.17304(2) 0.13298(2) 0.04577(15) Uani 1 1 d . . .
N1 N 0.2790(2) 0.1805(2) 0.2391(2) 0.0460(13) Uani 1 1 d . . .
N2 N 0.2044(2) 0.2600(2) 0.2373(2) 0.0474(13) Uani 1 1 d . . .
N3 N 0.3327(2) 0.2391(3) 0.1280(3) 0.0546(14) Uani 1 1 d . . .
N4 N 0.2727(2) 0.3286(3) 0.1487(2) 0.0528(13) Uani 1 1 d . . .
N5 N 0.2471(2) 0.1746(3) 0.0272(2) 0.0494(13) Uani 1 1 d . . .
N6 N 0.20033(19) 0.2777(2) 0.0293(2) 0.0495(13) Uani 1 1 d . . .
N7 N 0.1924(2) 0.1154(2) 0.1358(2) 0.0469(13) Uani 1 1 d . . .
N8 N 0.1311(2) 0.2085(2) 0.1168(2) 0.0477(13) Uani 1 1 d . . .
N9 N 0.2225(3) -0.2057(4) 0.1742(4) 0.113(3) Uani 1 1 d . . .
N10 N 0.2189(4) -0.2650(4) 0.2030(5) 0.121(3) Uani 1 1 d . . .
N11 N 0.1908(3) -0.2567(3) 0.2562(4) 0.096(2) Uani 1 1 d . . .
N12 N -0.1254(3) 0.3480(3) 0.0793(3) 0.0720(17) Uani 1 1 d . . .
N13 N -0.1823(3) 0.3574(3) 0.0560(4) 0.0833(19) Uani 1 1 d . . .
N14 N -0.1968(2) 0.3142(3) 0.0043(3) 0.0756(17) Uani 1 1 d . . .
C1 C 0.3196(3) 0.0922(3) 0.1370(3) 0.0537(17) Uani 1 1 d . . .
C2 C 0.3501(3) 0.0429(3) 0.1459(3) 0.0590(19) Uani 1 1 d . . .
C3 C 0.3833(3) -0.0143(4) 0.1627(4) 0.073(2) Uani 1 1 d . . .
C4 C 0.4130(3) -0.0634(4) 0.1806(4) 0.095(3) Uani 1 1 d . . .
C5 C 0.5038(5) -0.1612(5) 0.1564(5) 0.213(6) Uani 1 1 d . . .
H5A H 0.5296 -0.1254 0.1479 0.319 Uiso 1 1 calc R . .
H5B H 0.4801 -0.1740 0.1136 0.319 Uiso 1 1 calc R . .
H5C H 0.5268 -0.1987 0.1754 0.319 Uiso 1 1 calc R . .
C6 C 0.5017(4) -0.1077(5) 0.2987(5) 0.207(5) Uani 1 1 d . . .
H6A H 0.5275 -0.0723 0.2895 0.311 Uiso 1 1 calc R . .
H6B H 0.5246 -0.1450 0.3186 0.311 Uiso 1 1 calc R . .
H6C H 0.4766 -0.0924 0.3304 0.311 Uiso 1 1 calc R . .
C7 C 0.4062(5) -0.2028(5) 0.2342(6) 0.195(5) Uani 1 1 d . . .
H7A H 0.3832 -0.2166 0.1914 0.293 Uiso 1 1 calc R . .
H7B H 0.3804 -0.1875 0.2653 0.293 Uiso 1 1 calc R . .
H7C H 0.4290 -0.2399 0.2547 0.293 Uiso 1 1 calc R . .
C8 C 0.2453(3) 0.2186(3) 0.2698(3) 0.0495(16) Uani 1 1 d . . .
H8A H 0.2498 0.2170 0.3179 0.059 Uiso 1 1 calc R . .
C9 C 0.3270(3) 0.1488(3) 0.2842(3) 0.0526(17) Uani 1 1 d . . .
C10 C 0.3748(3) 0.1858(3) 0.3121(3) 0.077(2) Uani 1 1 d . . .
H10B H 0.3752 0.2318 0.3058 0.093 Uiso 1 1 calc R . .
C11 C 0.4222(3) 0.1540(5) 0.3497(4) 0.103(3) Uani 1 1 d . . .
H11A H 0.4555 0.1784 0.3675 0.123 Uiso 1 1 calc R . .
C12 C 0.4208(4) 0.0870(5) 0.3611(4) 0.099(3) Uani 1 1 d . . .
H12B H 0.4531 0.0659 0.3866 0.119 Uiso 1 1 calc R . .
C13 C 0.3717(4) 0.0506(4) 0.3351(4) 0.077(2) Uani 1 1 d . . .
C14 C 0.3243(3) 0.0813(3) 0.2965(3) 0.0616(18) Uani 1 1 d . . .
H14A H 0.2910 0.0569 0.2790 0.074 Uiso 1 1 calc R . .
C15 C 0.3254(4) -0.0557(4) 0.3266(5) 0.129(3) Uani 1 1 d . . .
H15A H 0.3336 -0.1011 0.3409 0.193 Uiso 1 1 calc R . .
H15B H 0.3169 -0.0537 0.2769 0.193 Uiso 1 1 calc R . .
H15C H 0.2921 -0.0397 0.3460 0.193 Uiso 1 1 calc R . .
C16 C 0.1632(3) 0.2867(3) 0.2760(3) 0.0480(16) Uani 1 1 d . . .
C17 C 0.1349(3) 0.2477(3) 0.3180(3) 0.0576(18) Uani 1 1 d . . .
H17A H 0.1449 0.2029 0.3241 0.069 Uiso 1 1 calc R . .
C18 C 0.0915(3) 0.2742(4) 0.3513(3) 0.0686(19) Uani 1 1 d . . .
H18A H 0.0741 0.2476 0.3815 0.082 Uiso 1 1 calc R . .
C19 C 0.0738(3) 0.3383(4) 0.3410(3) 0.069(2) Uani 1 1 d . . .
H19A H 0.0432 0.3551 0.3621 0.083 Uiso 1 1 calc R . .
C20 C 0.1016(3) 0.3782(3) 0.2987(3) 0.0580(18) Uani 1 1 d . . .
C21 C 0.1463(3) 0.3535(3) 0.2661(3) 0.0536(17) Uani 1 1 d . . .
H21A H 0.1650 0.3810 0.2378 0.064 Uiso 1 1 calc R . .
C22 C 0.1031(3) 0.4832(3) 0.2406(4) 0.100(3) Uani 1 1 d . . .
H22A H 0.0855 0.5266 0.2405 0.151 Uiso 1 1 calc R . .
H22B H 0.0932 0.4633 0.1956 0.151 Uiso 1 1 calc R . .
H22C H 0.1451 0.4872 0.2517 0.151 Uiso 1 1 calc R . .
C23 C 0.3249(3) 0.3030(4) 0.1397(3) 0.0568(19) Uani 1 1 d . . .
H23A H 0.3570 0.3316 0.1419 0.068 Uiso 1 1 calc R . .
C24 C 0.3878(3) 0.2246(3) 0.1043(4) 0.0585(18) Uani 1 1 d . . .
C25 C 0.3972(3) 0.2510(4) 0.0418(4) 0.086(2) Uani 1 1 d . . .
H25A H 0.3691 0.2782 0.0162 0.104 Uiso 1 1 calc R . .
C26 C 0.4495(4) 0.2361(4) 0.0177(4) 0.112(3) Uani 1 1 d . . .
H26A H 0.4570 0.2543 -0.0239 0.134 Uiso 1 1 calc R . .
C27 C 0.4896(4) 0.1952(5) 0.0541(5) 0.115(3) Uani 1 1 d . . .
H27A H 0.5239 0.1845 0.0368 0.138 Uiso 1 1 calc R . .
C28 C 0.4800(4) 0.1692(4) 0.1166(5) 0.087(2) Uani 1 1 d . . .
C29 C 0.4288(3) 0.1838(3) 0.1418(4) 0.071(2) Uani 1 1 d . . .
H29A H 0.4220 0.1661 0.1839 0.085 Uiso 1 1 calc R . .
C30 C 0.5142(3) 0.0983(5) 0.2089(5) 0.144(4) Uani 1 1 d . . .
H30A H 0.5483 0.0723 0.2269 0.217 Uiso 1 1 calc R . .
H30B H 0.4805 0.0696 0.1999 0.217 Uiso 1 1 calc R . .
H30C H 0.5076 0.1316 0.2423 0.217 Uiso 1 1 calc R . .
C31 C 0.2739(3) 0.3963(4) 0.1738(3) 0.0583(18) Uani 1 1 d . . .
C32 C 0.3155(3) 0.4150(4) 0.2296(4) 0.085(2) Uani 1 1 d . . .
H32A H 0.3424 0.3842 0.2515 0.102 Uiso 1 1 calc R . .
C33 C 0.3159(4) 0.4826(5) 0.2525(5) 0.106(3) Uani 1 1 d . . .
H33A H 0.3435 0.4964 0.2896 0.127 Uiso 1 1 calc R . .
C34 C 0.2757(4) 0.5274(5) 0.2200(5) 0.101(3) Uani 1 1 d . . .
H34A H 0.2763 0.5715 0.2348 0.121 Uiso 1 1 calc R . .
C35 C 0.2350(4) 0.5072(4) 0.1660(5) 0.080(2) Uani 1 1 d . . .
C36 C 0.2341(3) 0.4416(4) 0.1424(3) 0.067(2) Uani 1 1 d . . .
H36A H 0.2064 0.4287 0.1050 0.081 Uiso 1 1 calc R . .
C37 C 0.1558(4) 0.5411(4) 0.0799(5) 0.128(3) Uani 1 1 d . . .
H37A H 0.1323 0.5799 0.0665 0.192 Uiso 1 1 calc R . .
H37B H 0.1308 0.5055 0.0910 0.192 Uiso 1 1 calc R . .
H37C H 0.1757 0.5276 0.0424 0.192 Uiso 1 1 calc R . .
C38 C 0.2205(2) 0.2272(3) -0.0037(3) 0.0536(16) Uani 1 1 d . . .
H38A H 0.2155 0.2289 -0.0518 0.064 Uiso 1 1 calc R . .
C39 C 0.2542(3) 0.1180(3) -0.0160(3) 0.0540(17) Uani 1 1 d . . .
C40 C 0.2048(3) 0.0870(4) -0.0488(3) 0.069(2) Uani 1 1 d . . .
H40A H 0.1678 0.1042 -0.0453 0.083 Uiso 1 1 calc R . .
C41 C 0.2100(4) 0.0296(4) -0.0877(4) 0.085(2) Uani 1 1 d . . .
H41A H 0.1766 0.0084 -0.1106 0.102 Uiso 1 1 calc R . .
C42 C 0.2648(4) 0.0045(4) -0.0917(4) 0.085(2) Uani 1 1 d . . .
H42A H 0.2687 -0.0347 -0.1161 0.103 Uiso 1 1 calc R . .
C43 C 0.3143(4) 0.0375(4) -0.0596(4) 0.075(2) Uani 1 1 d . . .
C44 C 0.3088(3) 0.0933(3) -0.0211(3) 0.0622(19) Uani 1 1 d . . .
H44A H 0.3422 0.1146 0.0017 0.075 Uiso 1 1 calc R . .
C45 C 0.4179(3) 0.0331(4) -0.0278(5) 0.134(4) Uani 1 1 d . . .
H45A H 0.4512 0.0084 -0.0383 0.201 Uiso 1 1 calc R . .
H45B H 0.4152 0.0284 0.0205 0.201 Uiso 1 1 calc R . .
H45C H 0.4227 0.0795 -0.0383 0.201 Uiso 1 1 calc R . .
C46 C 0.1838(3) 0.3360(3) -0.0104(3) 0.0503(16) Uani 1 1 d . . .
C47 C 0.2222(3) 0.3659(3) -0.0489(3) 0.0663(19) Uani 1 1 d . . .
H47A H 0.2591 0.3473 -0.0504 0.080 Uiso 1 1 calc R . .
C48 C 0.2055(4) 0.4232(4) -0.0850(4) 0.083(2) Uani 1 1 d . . .
H48A H 0.2321 0.4439 -0.1096 0.100 Uiso 1 1 calc R . .
C49 C 0.1512(4) 0.4508(3) -0.0858(4) 0.082(2) Uani 1 1 d . . .
H49A H 0.1403 0.4890 -0.1118 0.098 Uiso 1 1 calc R . .
C50 C 0.1128(3) 0.4215(3) -0.0476(4) 0.068(2) Uani 1 1 d . . .
C51 C 0.1286(3) 0.3640(3) -0.0096(3) 0.0616(18) Uani 1 1 d . . .
H51A H 0.1024 0.3443 0.0163 0.074 Uiso 1 1 calc R . .
C52 C 0.0375(4) 0.5043(4) -0.0807(4) 0.137(4) Uani 1 1 d . . .
H52A H -0.0017 0.5148 -0.0730 0.205 Uiso 1 1 calc R . .
H52B H 0.0376 0.4970 -0.1293 0.205 Uiso 1 1 calc R . .
H52C H 0.0633 0.5406 -0.0651 0.205 Uiso 1 1 calc R . .
C53 C 0.1397(3) 0.1420(3) 0.1236(3) 0.0508(17) Uani 1 1 d . . .
H53A H 0.1070 0.1141 0.1194 0.061 Uiso 1 1 calc R . .
C54 C 0.1933(2) 0.0458(3) 0.1540(3) 0.0467(16) Uani 1 1 d . . .
C55 C 0.1706(3) 0.0249(3) 0.2122(3) 0.0628(18) Uani 1 1 d . . .
H55A H 0.1541 0.0560 0.2390 0.075 Uiso 1 1 calc R . .
C56 C 0.1723(3) -0.0414(3) 0.2308(3) 0.070(2) Uani 1 1 d . . .
H56A H 0.1576 -0.0546 0.2705 0.084 Uiso 1 1 calc R . .
C57 C 0.1951(3) -0.0884(3) 0.1914(4) 0.0590(18) Uani 1 1 d . . .
C58 C 0.2167(3) -0.0672(3) 0.1325(3) 0.0619(18) Uani 1 1 d . . .
H58A H 0.2322 -0.0984 0.1051 0.074 Uiso 1 1 calc R . .
C59 C 0.2155(3) -0.0018(3) 0.1142(3) 0.0580(18) Uani 1 1 d . . .
H59A H 0.2298 0.0110 0.0742 0.070 Uiso 1 1 calc R . .
C60 C 0.1971(3) -0.1598(3) 0.2115(4) 0.071(2) Uani 1 1 d . . .
C61 C 0.1762(3) -0.1926(4) 0.2630(4) 0.083(2) Uani 1 1 d . . .
H61A H 0.1559 -0.1745 0.2963 0.100 Uiso 1 1 calc R . .
C62 C 0.1734(5) -0.3155(4) 0.2939(4) 0.113(3) Uani 1 1 d . . .
H62A H 0.1801 -0.3064 0.3432 0.136 Uiso 1 1 calc R . .
H62B H 0.1977 -0.3533 0.2854 0.136 Uiso 1 1 calc R . .
C63 C 0.1107(6) -0.3330(4) 0.2723(8) 0.107(3) Uani 1 1 d . . .
C64 C 0.0747(9) -0.3495(6) 0.3186(11) 0.196(8) Uani 1 1 d . . .
H64A H 0.0899 -0.3478 0.3655 0.235 Uiso 1 1 calc R . .
C65 C 0.0200(12) -0.3676(13) 0.3008(13) 0.235(15) Uani 1 1 d . . .
H65A H -0.0021 -0.3797 0.3350 0.282 Uiso 1 1 calc R . .
C66 C -0.0054(9) -0.3690(9) 0.2326(14) 0.220(12) Uani 1 1 d . . .
H66A H -0.0449 -0.3806 0.2209 0.264 Uiso 1 1 calc R . .
C67 C 0.0284(8) -0.3527(6) 0.1797(9) 0.179(6) Uani 1 1 d . . .
H67A H 0.0126 -0.3541 0.1329 0.214 Uiso 1 1 calc R . .
C68 C 0.0861(6) -0.3347(4) 0.2019(8) 0.130(4) Uani 1 1 d . . .
H68A H 0.1096 -0.3232 0.1690 0.155 Uiso 1 1 calc R . .
C69 C 0.0719(2) 0.2304(3) 0.0951(3) 0.0470(15) Uani 1 1 d . . .
C70 C 0.0357(3) 0.2018(3) 0.0403(3) 0.0612(18) Uani 1 1 d . . .
H70A H 0.0496 0.1669 0.0158 0.073 Uiso 1 1 calc R . .
C71 C -0.0217(3) 0.2249(3) 0.0213(3) 0.0686(19) Uani 1 1 d . . .
H71A H -0.0454 0.2057 -0.0164 0.082 Uiso 1 1 calc R . .
C72 C -0.0441(3) 0.2755(3) 0.0571(3) 0.0534(16) Uani 1 1 d . . .
C73 C -0.0064(3) 0.3045(3) 0.1110(3) 0.0650(19) Uani 1 1 d . . .
H73A H -0.0197 0.3397 0.1354 0.078 Uiso 1 1 calc R . .
C74 C 0.0505(3) 0.2821(3) 0.1290(3) 0.0651(19) Uani 1 1 d . . .
H74A H 0.0749 0.3029 0.1652 0.078 Uiso 1 1 calc R . .
C75 C -0.1054(3) 0.2983(3) 0.0418(4) 0.0605(18) Uani 1 1 d . . .
C76 C -0.1507(3) 0.2778(3) -0.0062(4) 0.073(2) Uani 1 1 d . . .
H76A H -0.1497 0.2449 -0.0397 0.088 Uiso 1 1 calc R . .
C77 C -0.2581(3) 0.3091(4) -0.0291(4) 0.093(3) Uani 1 1 d . . .
H77A H -0.2594 0.2982 -0.0777 0.112 Uiso 1 1 calc R . .
H77B H -0.2777 0.3517 -0.0261 0.112 Uiso 1 1 calc R . .
C78 C -0.2895(3) 0.2562(5) 0.0053(6) 0.084(3) Uani 1 1 d . . .
C79 C -0.3005(4) 0.2632(5) 0.0729(7) 0.118(3) Uani 1 1 d . . .
H79A H -0.2880 0.3016 0.0978 0.142 Uiso 1 1 calc R . .
C80 C -0.3297(4) 0.2138(7) 0.1039(6) 0.128(4) Uani 1 1 d . . .
H80A H -0.3377 0.2190 0.1489 0.154 Uiso 1 1 calc R . .
C81 C -0.3467(4) 0.1577(6) 0.0672(8) 0.124(4) Uani 1 1 d . . .
H81A H -0.3662 0.1241 0.0874 0.149 Uiso 1 1 calc R . .
C82 C -0.3355(5) 0.1499(6) 0.0015(7) 0.132(4) Uani 1 1 d . . .
H82A H -0.3472 0.1110 -0.0228 0.159 Uiso 1 1 calc R . .
C83 C -0.3072(4) 0.1989(6) -0.0290(6) 0.117(4) Uani 1 1 d . . .
H83A H -0.2999 0.1931 -0.0741 0.140 Uiso 1 1 calc R . .
C84 C 0.6122(5) 0.5428(6) 0.9602(6) 0.222(6) Uiso 1 1 d . . .
H84A H 0.5982 0.5562 1.0020 0.333 Uiso 1 1 calc R . .
H84B H 0.5913 0.5670 0.9217 0.333 Uiso 1 1 calc R . .
H84C H 0.6535 0.5522 0.9641 0.333 Uiso 1 1 calc R . .
C85 C 0.6022(4) 0.4706(6) 0.9493(6) 0.142(4) Uiso 1 1 d . . .
C86 C 0.5722(4) 0.4348(6) 0.9956(6) 0.159(4) Uiso 1 1 d . . .
H86A H 0.5578 0.4588 1.0301 0.191 Uiso 1 1 calc R . .
C87 C 0.5629(4) 0.3675(6) 0.9932(6) 0.171(4) Uiso 1 1 d . . .
H87A H 0.5462 0.3443 1.0266 0.205 Uiso 1 1 calc R . .
C88 C 0.5805(4) 0.3376(6) 0.9373(6) 0.158(4) Uiso 1 1 d . . .
H88A H 0.5751 0.2917 0.9332 0.190 Uiso 1 1 calc R . .
C89 C 0.6046(4) 0.3677(6) 0.8881(6) 0.161(4) Uiso 1 1 d . . .
H89A H 0.6134 0.3446 0.8496 0.193 Uiso 1 1 calc R . .
C90 C 0.6159(4) 0.4357(6) 0.8967(6) 0.158(4) Uiso 1 1 d . . .
H90A H 0.6342 0.4576 0.8637 0.189 Uiso 1 1 calc R . .
C91 C 1.0620(5) 0.5266(6) 0.5057(7) 0.177(4) Uiso 1 1 d . . .
C92 C 1.0275(5) 0.4988(5) 0.4469(6) 0.155(4) Uiso 1 1 d . . .
C93 C 0.9693(5) 0.4733(5) 0.4320(5) 0.153(4) Uiso 1 1 d . . .
O1 O 0.3749(3) -0.0155(3) 0.3500(3) 0.1071(18) Uani 1 1 d . . .
O2 O 0.0817(2) 0.4422(2) 0.2909(2) 0.0845(15) Uani 1 1 d . . .
O3 O 0.5234(2) 0.1292(3) 0.1480(4) 0.133(2) Uani 1 1 d . . .
O4 O 0.1974(3) 0.5562(3) 0.1383(4) 0.1119(19) Uani 1 1 d . . .
O5 O 0.3661(3) 0.0085(3) -0.0679(3) 0.1027(17) Uani 1 1 d . . .
O6 O 0.0573(2) 0.4447(2) -0.0428(3) 0.1012(17) Uani 1 1 d . . .

loop_
_atom_site_aniso_label
_atom_site_aniso_U_11
_atom_site_aniso_U_22
_atom_site_aniso_U_33
_atom_site_aniso_U_23
_atom_site_aniso_U_13
_atom_site_aniso_U_12
Si1 0.136(2) 0.098(2) 0.139(2) 0.0156(18) 0.014(2) 0.0626(19)
Ru1 0.0479(3) 0.0459(3) 0.0440(3) 0.0050(3) 0.0060(2) 0.0007(3)
Ru2 0.0453(3) 0.0477(3) 0.0438(3) 0.0057(3) 0.0050(2) 0.0029(3)
N1 0.052(3) 0.047(3) 0.041(3) 0.003(3) 0.010(3) 0.007(3)
N2 0.048(3) 0.048(3) 0.047(3) 0.001(3) 0.013(3) 0.001(3)
N3 0.049(4) 0.055(4) 0.059(4) 0.010(3) 0.006(3) 0.003(3)
N4 0.054(4) 0.055(4) 0.050(3) 0.007(3) 0.010(3) 0.003(3)
N5 0.056(3) 0.051(3) 0.042(3) 0.010(3) 0.012(2) 0.013(3)
N6 0.060(3) 0.042(3) 0.048(3) 0.014(3) 0.012(3) 0.005(3)
N7 0.046(3) 0.046(3) 0.047(3) -0.001(3) 0.001(2) 0.008(3)
N8 0.040(3) 0.055(4) 0.049(3) 0.003(3) 0.009(2) 0.007(3)
N9 0.165(7) 0.050(4) 0.140(7) -0.004(4) 0.071(5) 0.002(5)
N10 0.153(7) 0.058(5) 0.165(8) 0.001(5) 0.066(6) 0.010(5)
N11 0.132(7) 0.045(5) 0.107(6) 0.005(4) 0.010(5) -0.002(4)
N12 0.054(4) 0.075(4) 0.086(4) 0.000(3) 0.006(3) 0.013(3)
N13 0.060(4) 0.080(5) 0.108(5) 0.002(4) 0.006(4) 0.015(4)
N14 0.047(4) 0.078(5) 0.099(5) 0.006(4) 0.000(4) 0.007(4)
C1 0.051(4) 0.066(5) 0.044(4) 0.007(4) 0.008(3) 0.002(4)
C2 0.056(5) 0.055(5) 0.064(5) 0.004(4) 0.004(4) 0.011(4)
C3 0.075(5) 0.069(5) 0.074(5) 0.003(4) 0.012(4) 0.011(4)
C4 0.097(6) 0.082(6) 0.101(6) 0.002(5) 0.001(5) 0.031(5)
C5 0.255(13) 0.191(11) 0.212(12) 0.025(9) 0.097(11) 0.144(10)
C6 0.177(10) 0.226(13) 0.183(11) -0.012(10) -0.088(9) 0.077(9)
C7 0.244(13) 0.108(9) 0.235(13) 0.041(8) 0.039(11) 0.018(9)
C8 0.056(4) 0.054(4) 0.040(4) 0.009(4) 0.010(3) -0.004(4)
C9 0.052(4) 0.061(5) 0.043(4) 0.011(3) 0.001(3) 0.014(4)
C10 0.071(5) 0.069(5) 0.081(5) 0.001(4) -0.025(4) -0.002(4)
C11 0.096(6) 0.100(7) 0.095(6) 0.003(6) -0.040(5) 0.004(6)
C12 0.094(7) 0.101(7) 0.090(6) 0.011(6) -0.026(5) 0.024(6)
C13 0.104(7) 0.066(6) 0.056(5) 0.016(4) -0.005(4) 0.024(5)
C14 0.063(5) 0.066(5) 0.054(4) 0.010(4) 0.002(4) 0.003(4)
C15 0.157(9) 0.064(6) 0.168(10) 0.039(6) 0.032(8) 0.020(6)
C16 0.045(4) 0.054(5) 0.044(4) -0.002(3) 0.007(3) -0.007(4)
C17 0.061(5) 0.053(4) 0.061(4) 0.001(4) 0.015(4) 0.002(4)
C18 0.076(5) 0.064(5) 0.072(5) 0.011(4) 0.029(4) 0.000(4)
C19 0.069(5) 0.077(6) 0.070(5) -0.005(4) 0.036(4) -0.001(4)
C20 0.070(5) 0.045(5) 0.059(5) -0.004(4) 0.009(4) 0.012(4)
C21 0.065(5) 0.051(4) 0.048(4) 0.004(3) 0.017(3) 0.004(4)
C22 0.131(7) 0.061(5) 0.117(7) 0.013(5) 0.042(6) 0.031(5)
C23 0.038(4) 0.075(5) 0.056(4) 0.016(4) 0.003(3) -0.018(4)
C24 0.045(4) 0.066(5) 0.067(5) 0.001(4) 0.015(4) -0.012(4)
C25 0.068(5) 0.102(6) 0.098(6) 0.028(5) 0.039(5) 0.011(4)
C26 0.094(7) 0.139(8) 0.112(7) 0.043(6) 0.049(6) 0.020(6)
C27 0.079(7) 0.135(9) 0.144(9) 0.026(7) 0.057(7) 0.006(6)
C28 0.058(6) 0.080(6) 0.122(8) 0.021(5) 0.015(5) 0.014(5)
C29 0.052(5) 0.081(6) 0.082(5) 0.022(4) 0.015(4) 0.002(4)
C30 0.084(7) 0.164(10) 0.174(11) 0.078(8) -0.013(7) 0.029(6)
C31 0.057(5) 0.062(5) 0.058(5) -0.005(4) 0.016(4) -0.009(4)
C32 0.078(6) 0.090(6) 0.090(6) -0.029(5) 0.021(5) -0.013(5)
C33 0.095(7) 0.131(9) 0.097(7) -0.051(7) 0.031(6) -0.031(6)
C34 0.108(8) 0.089(7) 0.113(8) -0.039(6) 0.036(6) -0.035(6)
C35 0.088(6) 0.063(6) 0.093(7) -0.003(5) 0.030(5) 0.002(5)
C36 0.089(6) 0.055(5) 0.063(5) -0.014(4) 0.026(4) -0.021(4)
C37 0.181(10) 0.093(7) 0.111(8) 0.020(6) 0.026(7) 0.052(7)
C38 0.058(4) 0.064(5) 0.039(4) 0.004(4) 0.008(3) 0.005(4)
C39 0.064(5) 0.053(5) 0.044(4) 0.003(3) 0.005(4) 0.013(4)
C40 0.066(5) 0.078(6) 0.059(5) -0.003(4) -0.002(4) 0.024(4)
C41 0.098(7) 0.087(6) 0.066(5) -0.014(5) -0.001(5) 0.004(5)
C42 0.095(7) 0.091(6) 0.069(5) -0.020(5) 0.009(5) 0.025(6)
C43 0.069(6) 0.082(6) 0.076(6) -0.010(5) 0.017(5) 0.021(5)
C44 0.067(5) 0.066(5) 0.054(4) -0.004(4) 0.010(4) 0.008(4)
C45 0.068(6) 0.153(9) 0.181(10) -0.037(8) 0.023(7) 0.018(6)
C46 0.060(5) 0.046(4) 0.045(4) -0.001(3) 0.008(3) 0.000(4)
C47 0.073(5) 0.070(5) 0.060(5) 0.009(4) 0.023(4) -0.006(4)
C48 0.098(7) 0.077(6) 0.083(6) 0.017(5) 0.037(5) 0.000(5)
C49 0.110(7) 0.062(5) 0.075(6) 0.032(4) 0.020(5) 0.004(5)
C50 0.067(5) 0.053(5) 0.084(6) 0.008(4) 0.009(4) 0.013(4)
C51 0.070(5) 0.049(4) 0.068(5) 0.016(4) 0.015(4) 0.000(4)
C52 0.135(8) 0.093(7) 0.179(10) 0.054(7) 0.012(7) 0.054(6)
C53 0.053(5) 0.050(5) 0.051(4) -0.003(4) 0.012(3) -0.014(4)
C54 0.037(4) 0.044(4) 0.059(5) -0.004(4) 0.006(3) 0.000(3)
C55 0.077(5) 0.049(5) 0.067(5) -0.006(4) 0.028(4) 0.003(4)
C56 0.102(6) 0.041(4) 0.072(5) 0.007(4) 0.032(4) 0.001(4)
C57 0.073(5) 0.032(4) 0.072(5) -0.003(4) 0.012(4) -0.005(4)
C58 0.074(5) 0.052(5) 0.062(5) -0.011(4) 0.017(4) 0.000(4)
C59 0.071(5) 0.048(4) 0.058(5) 0.005(4) 0.019(4) 0.005(4)
C60 0.091(6) 0.047(5) 0.079(5) -0.007(4) 0.029(4) -0.001(4)
C61 0.128(7) 0.050(5) 0.074(6) 0.004(5) 0.024(5) 0.000(5)
C62 0.167(10) 0.048(6) 0.122(8) 0.019(5) 0.013(7) -0.004(6)
C63 0.142(10) 0.050(5) 0.138(10) 0.008(7) 0.048(10) 0.006(6)
C64 0.25(2) 0.096(9) 0.286(19) -0.073(10) 0.18(2) -0.038(11)
C65 0.28(4) 0.141(15) 0.34(3) -0.06(2) 0.21(3) 0.001(18)
C66 0.108(12) 0.086(10) 0.49(4) 0.00(2) 0.13(2) 0.021(9)
C67 0.121(12) 0.105(10) 0.29(2) 0.020(10) -0.024(13) 0.013(9)
C68 0.124(11) 0.080(7) 0.186(14) 0.035(8) 0.027(9) 0.001(7)
C69 0.041(4) 0.050(4) 0.049(4) 0.006(4) 0.005(3) -0.001(4)
C70 0.055(5) 0.068(5) 0.059(4) -0.011(4) 0.006(4) 0.012(4)
C71 0.055(5) 0.079(5) 0.064(5) -0.013(4) -0.015(4) 0.002(4)
C72 0.048(4) 0.049(4) 0.063(4) 0.008(4) 0.008(3) 0.001(4)
C73 0.056(5) 0.059(5) 0.079(5) -0.013(4) 0.004(4) 0.008(4)
C74 0.049(4) 0.058(5) 0.082(5) -0.014(4) -0.008(4) 0.009(4)
C75 0.052(5) 0.056(5) 0.071(5) 0.009(4) 0.000(4) 0.003(4)
C76 0.055(5) 0.075(5) 0.088(6) -0.003(4) 0.005(4) 0.010(5)
C77 0.046(5) 0.105(7) 0.123(7) 0.005(6) -0.010(5) 0.012(5)
C78 0.043(5) 0.089(8) 0.117(9) -0.005(6) 0.000(5) 0.006(5)
C79 0.097(7) 0.115(9) 0.145(11) -0.024(8) 0.027(7) -0.012(6)
C80 0.096(8) 0.146(11) 0.151(10) -0.005(10) 0.047(7) 0.017(8)
C81 0.078(7) 0.092(9) 0.208(15) -0.002(9) 0.034(9) 0.002(6)
C82 0.117(10) 0.105(10) 0.174(13) -0.055(9) 0.022(9) 0.018(7)
C83 0.090(8) 0.094(8) 0.168(11) -0.012(9) 0.027(7) 0.011(6)
O1 0.125(5) 0.089(5) 0.099(4) 0.031(4) -0.011(4) 0.021(4)
O2 0.104(4) 0.066(4) 0.090(4) 0.003(3) 0.036(3) 0.015(3)
O3 0.069(4) 0.153(6) 0.180(7) 0.057(5) 0.030(4) 0.031(4)
O4 0.147(6) 0.064(4) 0.129(6) -0.004(4) 0.035(4) 0.014(4)
O5 0.091(4) 0.118(5) 0.101(4) -0.025(3) 0.021(3) 0.030(4)
O6 0.089(4) 0.075(4) 0.140(5) 0.046(3) 0.017(3) 0.023(3)

loop_
_atom_type_symbol
_atom_type_description
_atom_type_scat_dispersion_real
_atom_type_scat_dispersion_imag
_atom_type_scat_source
C C 0.0033 0.0016 'International Tables Vol C Tables 4.2.6.8 and 6.1.1.4'
H H 0.0000 0.0000 'International Tables Vol C Tables 4.2.6.8 and 6.1.1.4'
N N 0.0061 0.0033 'International Tables Vol C Tables 4.2.6.8 and 6.1.1.4'
O O 0.0106 0.0060 'International Tables Vol C Tables 4.2.6.8 and 6.1.1.4'
Si Si 0.0817 0.0704 'International Tables Vol C Tables 4.2.6.8 and 6.1.1.4'
Ru Ru -1.2594 0.8363 'International Tables Vol C Tables 4.2.6.8 and 6.1.1.4'

loop_
_geom_angle_atom_site_label_1
_geom_angle_atom_site_label_2
_geom_angle_atom_site_label_3
_geom_angle
_geom_angle_site_symmetry_1
_geom_angle_site_symmetry_3
_geom_angle_publ_flag
C4 Si1 C5 109.1(4) . . ?
C4 Si1 C6 109.1(4) . . ?
C5 Si1 C6 109.7(5) . . ?
C4 Si1 C7 109.1(4) . . ?
C5 Si1 C7 109.9(5) . . ?
C6 Si1 C7 109.9(5) . . ?
N4 Ru1 N8 176.2(2) . . ?
N4 Ru1 N6 89.50(18) . . ?
N8 Ru1 N6 89.99(18) . . ?
N4 Ru1 N2 90.19(18) . . ?
N8 Ru1 N2 90.07(18) . . ?
N6 Ru1 N2 176.3(2) . . ?
N4 Ru1 Ru2 88.00(16) . . ?
N8 Ru1 Ru2 88.22(14) . . ?
N6 Ru1 Ru2 87.55(14) . . ?
N2 Ru1 Ru2 88.73(14) . . ?
C1 Ru2 N3 93.6(2) . . ?
C1 Ru2 N5 94.9(2) . . ?
N3 Ru2 N5 89.29(19) . . ?
C1 Ru2 N1 91.4(2) . . ?
N3 Ru2 N1 90.36(19) . . ?
N5 Ru2 N1 173.7(2) . . ?
C1 Ru2 N7 92.8(2) . . ?
N3 Ru2 N7 173.6(2) . . ?
N5 Ru2 N7 89.21(18) . . ?
N1 Ru2 N7 90.44(18) . . ?
C1 Ru2 Ru1 177.71(16) . . ?
N3 Ru2 Ru1 86.90(16) . . ?
N5 Ru2 Ru1 87.34(14) . . ?
N1 Ru2 Ru1 86.32(14) . . ?
N7 Ru2 Ru1 86.78(14) . . ?
C8 N1 C9 115.5(5) . . ?
C8 N1 Ru2 120.2(4) . . ?
C9 N1 Ru2 124.2(4) . . ?
C8 N2 C16 117.7(5) . . ?
C8 N2 Ru1 117.6(4) . . ?
C16 N2 Ru1 124.3(4) . . ?
C23 N3 C24 113.7(6) . . ?
C23 N3 Ru2 119.9(5) . . ?
C24 N3 Ru2 126.0(4) . . ?
C23 N4 C31 115.7(5) . . ?
C23 N4 Ru1 119.9(4) . . ?
C31 N4 Ru1 124.2(4) . . ?
C38 N5 C39 116.7(5) . . ?
C38 N5 Ru2 119.1(4) . . ?
C39 N5 Ru2 123.7(4) . . ?
C38 N6 C46 116.6(5) . . ?
C38 N6 Ru1 119.4(4) . . ?
C46 N6 Ru1 123.8(4) . . ?
C53 N7 C54 114.7(5) . . ?
C53 N7 Ru2 120.5(4) . . ?
C54 N7 Ru2 124.7(4) . . ?
C53 N8 C69 116.7(5) . . ?
C53 N8 Ru1 120.0(4) . . ?
C69 N8 Ru1 123.2(4) . . ?
N10 N9 C60 108.7(7) . . ?
N11 N10 N9 107.0(7) . . ?
N10 N11 C61 111.2(7) . . ?
N10 N11 C62 119.7(8) . . ?
C61 N11 C62 128.6(9) . . ?
N13 N12 C75 108.4(6) . . ?
N14 N13 N12 106.6(5) . . ?
C76 N14 N13 111.2(6) . . ?
C76 N14 C77 129.0(7) . . ?
N13 N14 C77 119.6(7) . . ?
C2 C1 Ru2 173.4(6) . . ?
C1 C2 C3 174.2(7) . . ?
C4 C3 C2 177.0(8) . . ?
C3 C4 Si1 173.5(7) . . ?
N1 C8 N2 124.9(5) . . ?
C10 C9 C14 121.2(6) . . ?
C10 C9 N1 119.7(6) . . ?
C14 C9 N1 119.1(6) . . ?
C9 C10 C11 119.0(7) . . ?
C12 C11 C10 120.6(8) . . ?
C11 C12 C13 120.0(8) . . ?
O1 C13 C14 124.6(8) . . ?
O1 C13 C12 115.1(7) . . ?
C14 C13 C12 120.3(7) . . ?
C13 C14 C9 118.9(7) . . ?
C17 C16 C21 118.8(6) . . ?
C17 C16 N2 121.8(6) . . ?
C21 C16 N2 119.1(6) . . ?
C16 C17 C18 120.6(6) . . ?
C19 C18 C17 121.3(6) . . ?
C18 C19 C20 119.0(6) . . ?
O2 C20 C19 115.8(6) . . ?
O2 C20 C21 123.2(6) . . ?
C19 C20 C21 121.0(6) . . ?
C20 C21 C16 119.3(6) . . ?
N3 C23 N4 122.9(6) . . ?
C29 C24 C25 120.9(7) . . ?
C29 C24 N3 120.9(6) . . ?
C25 C24 N3 118.1(7) . . ?
C24 C25 C26 118.6(7) . . ?
C27 C26 C25 120.5(8) . . ?
C26 C27 C28 120.6(8) . . ?
O3 C28 C29 125.3(9) . . ?
O3 C28 C27 114.8(9) . . ?
C29 C28 C27 119.9(8) . . ?
C24 C29 C28 119.5(7) . . ?
C36 C31 C32 120.5(7) . . ?
C36 C31 N4 119.8(6) . . ?
C32 C31 N4 119.7(7) . . ?
C31 C32 C33 118.3(8) . . ?
C34 C33 C32 120.2(8) . . ?
C35 C34 C33 120.0(9) . . ?
C34 C35 O4 114.4(9) . . ?
C34 C35 C36 120.8(9) . . ?
O4 C35 C36 124.9(9) . . ?
C31 C36 C35 120.3(7) . . ?
N5 C38 N6 124.3(5) . . ?
C40 C39 C44 120.6(6) . . ?
C40 C39 N5 118.3(6) . . ?
C44 C39 N5 121.0(6) . . ?
C39 C40 C41 119.8(7) . . ?
C42 C41 C40 119.3(7) . . ?
C41 C42 C43 120.0(7) . . ?
O5 C43 C44 125.0(8) . . ?
O5 C43 C42 114.7(7) . . ?
C44 C43 C42 120.2(7) . . ?
C43 C44 C39 120.0(7) . . ?
C47 C46 C51 119.6(6) . . ?
C47 C46 N6 120.9(6) . . ?
C51 C46 N6 119.6(6) . . ?
C48 C47 C46 119.3(7) . . ?
C49 C48 C47 122.0(7) . . ?
C48 C49 C50 118.9(7) . . ?
C49 C50 O6 124.9(7) . . ?
C49 C50 C51 120.6(7) . . ?
O6 C50 C51 114.5(7) . . ?
C50 C51 C46 119.5(7) . . ?
N7 C53 N8 122.4(6) . . ?
C59 C54 C55 118.2(6) . . ?
C59 C54 N7 121.7(6) . . ?
C55 C54 N7 120.1(6) . . ?
C56 C55 C54 120.6(6) . . ?
C57 C56 C55 120.8(6) . . ?
C56 C57 C58 118.2(6) . . ?
C56 C57 C60 120.8(6) . . ?
C58 C57 C60 121.0(6) . . ?
C59 C58 C57 121.2(6) . . ?
C58 C59 C54 121.0(6) . . ?
C61 C60 N9 107.5(7) . . ?
C61 C60 C57 131.9(7) . . ?
N9 C60 C57 120.6(7) . . ?
N11 C61 C60 105.6(7) . . ?
N11 C62 C63 111.9(8) . . ?
C64 C63 C68 116.8(14) . . ?
C64 C63 C62 122.3(16) . . ?
C68 C63 C62 120.9(12) . . ?
C65 C64 C63 123(3) . . ?
C64 C65 C66 121(3) . . ?
C65 C66 C67 120(3) . . ?
C68 C67 C66 115.9(18) . . ?
C67 C68 C63 122.6(13) . . ?
C74 C69 C70 118.4(6) . . ?
C74 C69 N8 119.1(6) . . ?
C70 C69 N8 122.5(6) . . ?
C69 C70 C71 120.2(6) . . ?
C72 C71 C70 121.5(6) . . ?
C71 C72 C73 117.2(6) . . ?
C71 C72 C75 123.2(6) . . ?
C73 C72 C75 119.7(6) . . ?
C74 C73 C72 121.2(6) . . ?
C69 C74 C73 121.5(6) . . ?
C76 C75 N12 107.9(6) . . ?
C76 C75 C72 131.3(7) . . ?
N12 C75 C72 120.8(7) . . ?
N14 C76 C75 105.9(7) . . ?
N14 C77 C78 110.3(6) . . ?
C83 C78 C79 118.0(10) . . ?
C83 C78 C77 120.3(11) . . ?
C79 C78 C77 121.7(10) . . ?
C80 C79 C78 120.9(10) . . ?
C81 C80 C79 118.7(11) . . ?
C82 C81 C80 121.0(12) . . ?
C81 C82 C83 120.1(12) . . ?
C78 C83 C82 121.3(11) . . ?
C90 C85 C86 115.2(12) . . ?
C90 C85 C84 125.6(12) . . ?
C86 C85 C84 119.1(11) . . ?
C87 C86 C85 124.7(12) . . ?
C88 C87 C86 113.4(12) . . ?
C89 C88 C87 126.2(12) . . ?
C88 C89 C90 116.7(12) . . ?
C85 C90 C89 123.3(12) . . ?
C92 C91 C93 112.4(10) . 3_766 ?
C91 C92 C93 134.9(10) . . ?
C92 C93 C91 112.6(9) . 3_766 ?
C13 O1 C15 118.2(6) . . ?
C20 O2 C22 118.2(5) . . ?
C28 O3 C30 117.1(7) . . ?
C35 O4 C37 118.7(7) . . ?
C43 O5 C45 117.7(6) . . ?
C50 O6 C52 118.1(6) . . ?

loop_
_geom_bond_atom_site_label_1
_geom_bond_atom_site_label_2
_geom_bond_distance
_geom_bond_site_symmetry_2
_geom_bond_publ_flag
Si1 C4 1.810(8) . ?
Si1 C5 1.814(9) . ?
Si1 C6 1.837(9) . ?
Si1 C7 1.866(10) . ?
Ru1 N4 2.001(5) . ?
Ru1 N8 2.019(5) . ?
Ru1 N6 2.031(4) . ?
Ru1 N2 2.035(5) . ?
Ru1 Ru2 2.4795(7) . ?
Ru2 C1 2.028(7) . ?
Ru2 N3 2.038(5) . ?
Ru2 N5 2.046(4) . ?
Ru2 N1 2.053(4) . ?
Ru2 N7 2.057(5) . ?
N1 C8 1.297(6) . ?
N1 C9 1.450(7) . ?
N2 C8 1.338(6) . ?
N2 C16 1.403(7) . ?
N3 C23 1.317(7) . ?
N3 C24 1.442(7) . ?
N4 C23 1.340(7) . ?
N4 C31 1.440(7) . ?
N5 C38 1.318(6) . ?
N5 C39 1.436(7) . ?
N6 C38 1.320(6) . ?
N6 C46 1.421(7) . ?
N7 C53 1.311(6) . ?
N7 C54 1.437(7) . ?
N8 C53 1.349(6) . ?
N8 C69 1.433(6) . ?
N9 N10 1.322(8) . ?
N9 C60 1.360(8) . ?
N10 N11 1.315(8) . ?
N11 C61 1.339(8) . ?
N11 C62 1.476(9) . ?
N12 N13 1.332(6) . ?
N12 C75 1.357(7) . ?
N13 N14 1.332(7) . ?
N14 C76 1.327(7) . ?
N14 C77 1.465(7) . ?
C1 C2 1.209(7) . ?
C2 C3 1.387(9) . ?
C3 C4 1.218(8) . ?
C9 C10 1.368(8) . ?
C9 C14 1.376(7) . ?
C10 C11 1.373(8) . ?
C11 C12 1.361(9) . ?
C12 C13 1.373(9) . ?
C13 O1 1.356(8) . ?
C13 C14 1.371(8) . ?
C15 O1 1.412(8) . ?
C16 C17 1.368(7) . ?
C16 C21 1.399(7) . ?
C17 C18 1.376(7) . ?
C18 C19 1.353(8) . ?
C19 C20 1.375(8) . ?
C20 O2 1.361(7) . ?
C20 C21 1.381(7) . ?
C22 O2 1.424(7) . ?
C24 C29 1.372(8) . ?
C24 C25 1.377(8) . ?
C25 C26 1.388(9) . ?
C26 C27 1.352(10) . ?
C27 C28 1.375(10) . ?
C28 O3 1.351(8) . ?
C28 C29 1.374(9) . ?
C30 O3 1.385(8) . ?
C31 C36 1.366(8) . ?
C31 C32 1.388(8) . ?
C32 C33 1.425(9) . ?
C33 C34 1.373(10) . ?
C34 C35 1.359(10) . ?
C35 O4 1.363(8) . ?
C35 C36 1.390(9) . ?
C37 O4 1.405(8) . ?
C39 C40 1.364(8) . ?
C39 C44 1.368(7) . ?
C40 C41 1.394(8) . ?
C41 C42 1.369(8) . ?
C42 C43 1.381(9) . ?
C43 O5 1.357(7) . ?
C43 C44 1.364(8) . ?
C45 O5 1.411(8) . ?
C46 C47 1.381(7) . ?
C46 C51 1.389(7) . ?
C47 C48 1.370(8) . ?
C48 C49 1.364(8) . ?
C49 C50 1.372(8) . ?
C50 O6 1.374(7) . ?
C50 C51 1.388(8) . ?
C52 O6 1.440(7) . ?
C54 C59 1.375(7) . ?
C54 C55 1.385(7) . ?
C55 C56 1.376(7) . ?
C56 C57 1.369(8) . ?
C57 C58 1.384(8) . ?
C57 C60 1.482(8) . ?
C58 C59 1.357(7) . ?
C60 C61 1.349(8) . ?
C62 C63 1.480(12) . ?
C63 C64 1.354(15) . ?
C63 C68 1.406(13) . ?
C64 C65 1.30(2) . ?
C65 C66 1.37(3) . ?
C66 C67 1.423(19) . ?
C67 C68 1.378(13) . ?
C69 C74 1.361(7) . ?
C69 C70 1.377(7) . ?
C70 C71 1.393(7) . ?
C71 C72 1.374(8) . ?
C72 C73 1.384(7) . ?
C72 C75 1.468(8) . ?
C73 C74 1.375(7) . ?
C75 C76 1.355(8) . ?
C77 C78 1.496(10) . ?
C78 C83 1.359(10) . ?
C78 C79 1.388(11) . ?
C79 C80 1.386(11) . ?
C80 C81 1.358(11) . ?
C81 C82 1.354(12) . ?
C82 C83 1.364(12) . ?
C84 C85 1.475(12) . ?
C85 C90 1.320(11) . ?
C85 C86 1.412(12) . ?
C86 C87 1.363(12) . ?
C87 C88 1.360(12) . ?
C88 C89 1.324(11) . ?
C89 C90 1.390(12) . ?
C91 C92 1.407(12) . ?
C91 C93 1.506(12) 3_766 ?
C92 C93 1.419(11) . ?
C93 C91 1.506(12) 3_766 ?

loop_
_geom_torsion_atom_site_label_1
_geom_torsion_atom_site_label_2
_geom_torsion_atom_site_label_3
_geom_torsion_atom_site_label_4
_geom_torsion
_geom_torsion_site_symmetry_1
_geom_torsion_site_symmetry_2
_geom_torsion_site_symmetry_3
_geom_torsion_site_symmetry_4
_geom_torsion_publ_flag
N4 Ru1 Ru2 C1 92(4) . . . . ?
N8 Ru1 Ru2 C1 -89(4) . . . . ?
N6 Ru1 Ru2 C1 -179(100) . . . . ?
N2 Ru1 Ru2 C1 1(4) . . . . ?
N4 Ru1 Ru2 N3 -11.36(19) . . . . ?
N8 Ru1 Ru2 N3 168.29(18) . . . . ?
N6 Ru1 Ru2 N3 78.22(19) . . . . ?
N2 Ru1 Ru2 N3 -101.60(18) . . . . ?
N4 Ru1 Ru2 N5 -100.79(18) . . . . ?
N8 Ru1 Ru2 N5 78.86(18) . . . . ?
N6 Ru1 Ru2 N5 -11.21(18) . . . . ?
N2 Ru1 Ru2 N5 168.97(18) . . . . ?
N4 Ru1 Ru2 N1 79.20(18) . . . . ?
N8 Ru1 Ru2 N1 -101.15(18) . . . . ?
N6 Ru1 Ru2 N1 168.78(18) . . . . ?
N2 Ru1 Ru2 N1 -11.04(18) . . . . ?
N4 Ru1 Ru2 N7 169.85(18) . . . . ?
N8 Ru1 Ru2 N7 -10.50(18) . . . . ?
N6 Ru1 Ru2 N7 -100.57(18) . . . . ?
N2 Ru1 Ru2 N7 79.61(17) . . . . ?
C1 Ru2 N1 C8 -166.8(5) . . . . ?
N3 Ru2 N1 C8 99.6(5) . . . . ?
N5 Ru2 N1 C8 12.8(19) . . . . ?
N7 Ru2 N1 C8 -74.0(5) . . . . ?
Ru1 Ru2 N1 C8 12.7(4) . . . . ?
C1 Ru2 N1 C9 17.5(5) . . . . ?
N3 Ru2 N1 C9 -76.1(5) . . . . ?
N5 Ru2 N1 C9 -162.9(15) . . . . ?
N7 Ru2 N1 C9 110.3(5) . . . . ?
Ru1 Ru2 N1 C9 -163.0(5) . . . . ?
N4 Ru1 N2 C8 -75.3(4) . . . . ?
N8 Ru1 N2 C8 100.9(4) . . . . ?
N6 Ru1 N2 C8 10(3) . . . . ?
Ru2 Ru1 N2 C8 12.7(4) . . . . ?
N4 Ru1 N2 C16 112.1(5) . . . . ?
N8 Ru1 N2 C16 -71.7(4) . . . . ?
N6 Ru1 N2 C16 -163(3) . . . . ?
Ru2 Ru1 N2 C16 -159.9(4) . . . . ?
C1 Ru2 N3 C23 -164.9(5) . . . . ?
N5 Ru2 N3 C23 100.2(5) . . . . ?
N1 Ru2 N3 C23 -73.5(5) . . . . ?
N7 Ru2 N3 C23 24(2) . . . . ?
Ru1 Ru2 N3 C23 12.8(5) . . . . ?
C1 Ru2 N3 C24 23.0(5) . . . . ?
N5 Ru2 N3 C24 -71.9(5) . . . . ?
N1 Ru2 N3 C24 114.5(5) . . . . ?
N7 Ru2 N3 C24 -148.4(16) . . . . ?
Ru1 Ru2 N3 C24 -159.2(5) . . . . ?
N8 Ru1 N4 C23 8(3) . . . . ?
N6 Ru1 N4 C23 -74.1(4) . . . . ?
N2 Ru1 N4 C23 102.1(4) . . . . ?
Ru2 Ru1 N4 C23 13.4(4) . . . . ?
N8 Ru1 N4 C31 -168(3) . . . . ?
N6 Ru1 N4 C31 110.0(5) . . . . ?
N2 Ru1 N4 C31 -73.7(5) . . . . ?
Ru2 Ru1 N4 C31 -162.4(5) . . . . ?
C1 Ru2 N5 C38 -168.0(4) . . . . ?
N3 Ru2 N5 C38 -74.4(4) . . . . ?
N1 Ru2 N5 C38 12.5(19) . . . . ?
N7 Ru2 N5 C38 99.3(4) . . . . ?
Ru1 Ru2 N5 C38 12.5(4) . . . . ?
C1 Ru2 N5 C39 20.4(5) . . . . ?
N3 Ru2 N5 C39 113.9(5) . . . . ?
N1 Ru2 N5 C39 -159.2(15) . . . . ?
N7 Ru2 N5 C39 -72.3(5) . . . . ?
Ru1 Ru2 N5 C39 -159.2(5) . . . . ?
N4 Ru1 N6 C38 101.4(5) . . . . ?
N8 Ru1 N6 C38 -74.8(5) . . . . ?
N2 Ru1 N6 C38 16(3) . . . . ?
Ru2 Ru1 N6 C38 13.4(4) . . . . ?
N4 Ru1 N6 C46 -73.6(5) . . . . ?
N8 Ru1 N6 C46 110.2(5) . . . . ?
N2 Ru1 N6 C46 -159(3) . . . . ?
Ru2 Ru1 N6 C46 -161.6(4) . . . . ?
C1 Ru2 N7 C53 -169.3(4) . . . . ?
N3 Ru2 N7 C53 2.1(19) . . . . ?
N5 Ru2 N7 C53 -74.4(4) . . . . ?
N1 Ru2 N7 C53 99.3(4) . . . . ?
Ru1 Ru2 N7 C53 13.0(4) . . . . ?
C1 Ru2 N7 C54 13.9(5) . . . . ?
N3 Ru2 N7 C54 -174.7(15) . . . . ?
N5 Ru2 N7 C54 108.8(5) . . . . ?
N1 Ru2 N7 C54 -77.6(5) . . . . ?
Ru1 Ru2 N7 C54 -163.8(4) . . . . ?
N4 Ru1 N8 C53 17(3) . . . . ?
N6 Ru1 N8 C53 99.1(4) . . . . ?
N2 Ru1 N8 C53 -77.1(4) . . . . ?
Ru2 Ru1 N8 C53 11.6(4) . . . . ?
N4 Ru1 N8 C69 -160(3) . . . . ?
N6 Ru1 N8 C69 -78.1(4) . . . . ?
N2 Ru1 N8 C69 105.6(4) . . . . ?
Ru2 Ru1 N8 C69 -165.7(4) . . . . ?
C60 N9 N10 N11 1.3(10) . . . . ?
N9 N10 N11 C61 -0.4(11) . . . . ?
N9 N10 N11 C62 172.4(7) . . . . ?
C75 N12 N13 N14 -0.4(7) . . . . ?
N12 N13 N14 C76 -0.4(8) . . . . ?
N12 N13 N14 C77 175.6(6) . . . . ?
N3 Ru2 C1 C2 116(5) . . . . ?
N5 Ru2 C1 C2 -154(5) . . . . ?
N1 Ru2 C1 C2 26(5) . . . . ?
N7 Ru2 C1 C2 -65(5) . . . . ?
Ru1 Ru2 C1 C2 14(9) . . . . ?
Ru2 C1 C2 C3 0(11) . . . . ?
C1 C2 C3 C4 -37(19) . . . . ?
C2 C3 C4 Si1 16(21) . . . . ?
C5 Si1 C4 C3 -156(6) . . . . ?
C6 Si1 C4 C3 -36(7) . . . . ?
C7 Si1 C4 C3 84(7) . . . . ?
C9 N1 C8 N2 169.4(5) . . . . ?
Ru2 N1 C8 N2 -6.7(8) . . . . ?
C16 N2 C8 N1 166.4(5) . . . . ?
Ru1 N2 C8 N1 -6.7(7) . . . . ?
C8 N1 C9 C10 -74.0(7) . . . . ?
Ru2 N1 C9 C10 101.8(6) . . . . ?
C8 N1 C9 C14 107.9(7) . . . . ?
Ru2 N1 C9 C14 -76.2(7) . . . . ?
C14 C9 C10 C11 3.8(11) . . . . ?
N1 C9 C10 C11 -174.3(6) . . . . ?
C9 C10 C11 C12 -2.3(12) . . . . ?
C10 C11 C12 C13 -0.1(13) . . . . ?
C11 C12 C13 O1 -179.5(7) . . . . ?
C11 C12 C13 C14 1.1(13) . . . . ?
O1 C13 C14 C9 -179.1(6) . . . . ?
C12 C13 C14 C9 0.3(11) . . . . ?
C10 C9 C14 C13 -2.8(10) . . . . ?
N1 C9 C14 C13 175.2(6) . . . . ?
C8 N2 C16 C17 -46.5(8) . . . . ?
Ru1 N2 C16 C17 126.2(5) . . . . ?
C8 N2 C16 C21 140.0(6) . . . . ?
Ru1 N2 C16 C21 -47.4(7) . . . . ?
C21 C16 C17 C18 -1.6(9) . . . . ?
N2 C16 C17 C18 -175.2(5) . . . . ?
C16 C17 C18 C19 3.2(10) . . . . ?
C17 C18 C19 C20 -2.9(10) . . . . ?
C18 C19 C20 O2 -179.6(6) . . . . ?
C18 C19 C20 C21 1.1(10) . . . . ?
O2 C20 C21 C16 -178.8(6) . . . . ?
C19 C20 C21 C16 0.4(9) . . . . ?
C17 C16 C21 C20 -0.2(9) . . . . ?
N2 C16 C21 C20 173.6(5) . . . . ?
C24 N3 C23 N4 166.5(5) . . . . ?
Ru2 N3 C23 N4 -6.5(8) . . . . ?
C31 N4 C23 N3 168.7(6) . . . . ?
Ru1 N4 C23 N3 -7.4(8) . . . . ?
C23 N3 C24 C29 118.9(7) . . . . ?
Ru2 N3 C24 C29 -68.6(7) . . . . ?
C23 N3 C24 C25 -63.2(8) . . . . ?
Ru2 N3 C24 C25 109.3(6) . . . . ?
C29 C24 C25 C26 -0.7(11) . . . . ?
N3 C24 C25 C26 -178.5(7) . . . . ?
C24 C25 C26 C27 1.5(13) . . . . ?
C25 C26 C27 C28 -1.8(14) . . . . ?
C26 C27 C28 O3 -179.9(8) . . . . ?
C26 C27 C28 C29 1.3(14) . . . . ?
C25 C24 C29 C28 0.1(11) . . . . ?
N3 C24 C29 C28 177.9(6) . . . . ?
O3 C28 C29 C24 -179.2(7) . . . . ?
C27 C28 C29 C24 -0.4(12) . . . . ?
C23 N4 C31 C36 132.7(6) . . . . ?
Ru1 N4 C31 C36 -51.3(8) . . . . ?
C23 N4 C31 C32 -47.0(8) . . . . ?
Ru1 N4 C31 C32 129.0(5) . . . . ?
C36 C31 C32 C33 -0.6(10) . . . . ?
N4 C31 C32 C33 179.1(6) . . . . ?
C31 C32 C33 C34 0.4(12) . . . . ?
C32 C33 C34 C35 0.5(13) . . . . ?
C33 C34 C35 O4 179.8(7) . . . . ?
C33 C34 C35 C36 -1.2(13) . . . . ?
C32 C31 C36 C35 -0.1(10) . . . . ?
N4 C31 C36 C35 -179.8(6) . . . . ?
C34 C35 C36 C31 1.0(11) . . . . ?
O4 C35 C36 C31 179.9(7) . . . . ?
C39 N5 C38 N6 166.3(6) . . . . ?
Ru2 N5 C38 N6 -5.9(8) . . . . ?
C46 N6 C38 N5 167.6(5) . . . . ?
Ru1 N6 C38 N5 -7.7(8) . . . . ?
C38 N5 C39 C40 -62.9(8) . . . . ?
Ru2 N5 C39 C40 109.0(6) . . . . ?
C38 N5 C39 C44 120.8(6) . . . . ?
Ru2 N5 C39 C44 -67.3(7) . . . . ?
C44 C39 C40 C41 0.3(10) . . . . ?
N5 C39 C40 C41 -176.0(6) . . . . ?
C39 C40 C41 C42 0.7(11) . . . . ?
C40 C41 C42 C43 -2.4(11) . . . . ?
C41 C42 C43 O5 -179.3(6) . . . . ?
C41 C42 C43 C44 3.1(11) . . . . ?
O5 C43 C44 C39 -179.5(6) . . . . ?
C42 C43 C44 C39 -2.1(10) . . . . ?
C40 C39 C44 C43 0.5(10) . . . . ?
N5 C39 C44 C43 176.7(6) . . . . ?
C38 N6 C46 C47 -52.9(8) . . . . ?
Ru1 N6 C46 C47 122.3(5) . . . . ?
C38 N6 C46 C51 128.4(6) . . . . ?
Ru1 N6 C46 C51 -56.5(7) . . . . ?
C51 C46 C47 C48 0.8(9) . . . . ?
N6 C46 C47 C48 -178.0(6) . . . . ?
C46 C47 C48 C49 -2.0(11) . . . . ?
C47 C48 C49 C50 2.1(11) . . . . ?
C48 C49 C50 O6 178.8(7) . . . . ?
C48 C49 C50 C51 -1.0(11) . . . . ?
C49 C50 C51 C46 -0.1(10) . . . . ?
O6 C50 C51 C46 -180.0(5) . . . . ?
C47 C46 C51 C50 0.2(9) . . . . ?
N6 C46 C51 C50 179.0(5) . . . . ?
C54 N7 C53 N8 169.1(5) . . . . ?
Ru2 N7 C53 N8 -8.0(8) . . . . ?
C69 N8 C53 N7 172.5(5) . . . . ?
Ru1 N8 C53 N7 -5.0(8) . . . . ?
C53 N7 C54 C59 118.7(6) . . . . ?
Ru2 N7 C54 C59 -64.3(7) . . . . ?
C53 N7 C54 C55 -60.3(7) . . . . ?
Ru2 N7 C54 C55 116.7(5) . . . . ?
C59 C54 C55 C56 2.2(10) . . . . ?
N7 C54 C55 C56 -178.8(6) . . . . ?
C54 C55 C56 C57 -1.4(11) . . . . ?
C55 C56 C57 C58 0.2(10) . . . . ?
C55 C56 C57 C60 179.8(6) . . . . ?
C56 C57 C58 C59 0.2(10) . . . . ?
C60 C57 C58 C59 -179.4(6) . . . . ?
C57 C58 C59 C54 0.6(10) . . . . ?
C55 C54 C59 C58 -1.8(9) . . . . ?
N7 C54 C59 C58 179.2(5) . . . . ?
N10 N9 C60 C61 -1.7(10) . . . . ?
N10 N9 C60 C57 179.5(7) . . . . ?
C56 C57 C60 C61 4.8(13) . . . . ?
C58 C57 C60 C61 -175.5(8) . . . . ?
C56 C57 C60 N9 -176.6(7) . . . . ?
C58 C57 C60 N9 3.0(11) . . . . ?
N10 N11 C61 C60 -0.6(10) . . . . ?
C62 N11 C61 C60 -172.7(8) . . . . ?
N9 C60 C61 N11 1.4(9) . . . . ?
C57 C60 C61 N11 -180.0(7) . . . . ?
N10 N11 C62 C63 -99.7(10) . . . . ?
C61 N11 C62 C63 71.8(11) . . . . ?
N11 C62 C63 C64 -136.3(10) . . . . ?
N11 C62 C63 C68 45.2(12) . . . . ?
C68 C63 C64 C65 1(2) . . . . ?
C62 C63 C64 C65 -177.3(17) . . . . ?
C63 C64 C65 C66 -2(4) . . . . ?
C64 C65 C66 C67 2(4) . . . . ?
C65 C66 C67 C68 -1(3) . . . . ?
C66 C67 C68 C63 0.6(17) . . . . ?
C64 C63 C68 C67 -0.6(15) . . . . ?
C62 C63 C68 C67 178.0(9) . . . . ?
C53 N8 C69 C74 134.1(6) . . . . ?
Ru1 N8 C69 C74 -48.5(7) . . . . ?
C53 N8 C69 C70 -47.0(8) . . . . ?
Ru1 N8 C69 C70 130.4(5) . . . . ?
C74 C69 C70 C71 -1.2(9) . . . . ?
N8 C69 C70 C71 179.9(5) . . . . ?
C69 C70 C71 C72 -1.3(10) . . . . ?
C70 C71 C72 C73 2.7(10) . . . . ?
C70 C71 C72 C75 -175.9(6) . . . . ?
C71 C72 C73 C74 -1.9(9) . . . . ?
C75 C72 C73 C74 176.8(6) . . . . ?
C70 C69 C74 C73 2.1(10) . . . . ?
N8 C69 C74 C73 -179.0(5) . . . . ?
C72 C73 C74 C69 -0.5(10) . . . . ?
N13 N12 C75 C76 1.1(8) . . . . ?
N13 N12 C75 C72 -178.3(5) . . . . ?
C71 C72 C75 C76 0.0(11) . . . . ?
C73 C72 C75 C76 -178.6(7) . . . . ?
C71 C72 C75 N12 179.2(6) . . . . ?
C73 C72 C75 N12 0.6(9) . . . . ?
N13 N14 C76 C75 1.0(8) . . . . ?
C77 N14 C76 C75 -174.5(7) . . . . ?
N12 C75 C76 N14 -1.3(8) . . . . ?
C72 C75 C76 N14 178.0(6) . . . . ?
C76 N14 C77 C78 83.2(10) . . . . ?
N13 N14 C77 C78 -92.1(9) . . . . ?
N14 C77 C78 C83 -111.7(8) . . . . ?
N14 C77 C78 C79 67.1(10) . . . . ?
C83 C78 C79 C80 -1.4(13) . . . . ?
C77 C78 C79 C80 179.8(7) . . . . ?
C78 C79 C80 C81 1.2(14) . . . . ?
C79 C80 C81 C82 -0.3(16) . . . . ?
C80 C81 C82 C83 -0.4(17) . . . . ?
C79 C78 C83 C82 0.7(13) . . . . ?
C77 C78 C83 C82 179.5(8) . . . . ?
C81 C82 C83 C78 0.1(16) . . . . ?
C90 C85 C86 C87 7.4(17) . . . . ?
C84 C85 C86 C87 -176.5(10) . . . . ?
C85 C86 C87 C88 -6.0(17) . . . . ?
C86 C87 C88 C89 0.0(18) . . . . ?
C87 C88 C89 C90 4.0(18) . . . . ?
C86 C85 C90 C89 -2.8(17) . . . . ?
C84 C85 C90 C89 -178.7(10) . . . . ?
C88 C89 C90 C85 -2.4(18) . . . . ?
C93 C91 C92 C93 3(2) 3_766 . . . ?
C91 C92 C93 C91 -3(2) . . . 3_766 ?
C14 C13 O1 C15 -2.4(11) . . . . ?
C12 C13 O1 C15 178.2(8) . . . . ?
C19 C20 O2 C22 -171.5(6) . . . . ?
C21 C20 O2 C22 7.7(9) . . . . ?
C29 C28 O3 C30 2.9(13) . . . . ?
C27 C28 O3 C30 -175.9(8) . . . . ?
C34 C35 O4 C37 176.6(8) . . . . ?
C36 C35 O4 C37 -2.4(11) . . . . ?
C44 C43 O5 C45 7.3(11) . . . . ?
C42 C43 O5 C45 -170.2(7) . . . . ?
C49 C50 O6 C52 0.1(10) . . . . ?
C51 C50 O6 C52 180.0(6) . . . . ?
